data_2004992
loop_
_publ_author_name
'Centore, R.'
'Ciajolo, M. R.'
'Tuzi, A.'

_publ_section_title
;
 Two Mesogenic Nitrobenzoxazoles
;
_journal_issue 6
_journal_name_full 'Acta Crystallographica Section C'
_journal_page_first 1499
_journal_page_last 1503
_journal_paper_doi 10.1107/S0108270195014314
_journal_volume 52
_journal_year 1996
_chemical_formula_moiety 'C29 H26 N2 O8'
_chemical_formula_sum 'C29 H26 N2 O8'
_chemical_formula_weight 530.54
_chemical_melting_point 375
_chemical_name_systematic
;
2-[4-(6-acrylyloxy-hexyloxy)-benzoyloxy]phenyl-6-nitrobenzoxazole
;
_space_group_crystal_system triclinic
_space_group_IT_number 2
_space_group_name_Hall '-P 1'
_space_group_name_H-M_alt 'P -1'
_cell_angle_alpha 105.780(10)
_cell_angle_beta 99.220(10)
_cell_angle_gamma 107.830(10)
_cell_formula_units_Z 4
_cell_length_a 11.4770(10)
_cell_length_b 15.123(2)
_cell_length_c 17.242(2)
_cell_measurement_reflns_used 25
_cell_measurement_temperature 295
_cell_measurement_theta_max 25.46
_cell_measurement_theta_min 15.16
_cell_volume 2642.9(6)
_computing_cell_refinement SDP
_computing_data_collection 'SDP (Enraf-Nonius, 1985)'
_computing_data_reduction SDP
_computing_molecular_graphics 'ORTEP (Johnson, 1976) and PLUTO (Motherwell & Clegg, 1978)'
_computing_structure_refinement SDP
_computing_structure_solution 'SIR92 (Altomare et al., 1994)'
_diffrn_ambient_temperature 295
_diffrn_measurement_device 'Enraf-Nonius CAD-4'
_diffrn_measurement_method \w/\q
_diffrn_radiation_monochromator graphite
_diffrn_radiation_source 'X-ray tube'
_diffrn_radiation_type CuK\a
_diffrn_radiation_wavelength 1.54178
_diffrn_reflns_limit_h_max 14
_diffrn_reflns_limit_h_min -14
_diffrn_reflns_limit_k_max 18
_diffrn_reflns_limit_k_min -18
_diffrn_reflns_limit_l_max 21
_diffrn_reflns_limit_l_min 0
_diffrn_reflns_number 10501
_diffrn_reflns_theta_max 73
_diffrn_standards_decay_% 0.1
_diffrn_standards_interval_time 120
_diffrn_standards_number 1
_exptl_absorpt_coefficient_mu 0.777
_exptl_absorpt_correction_type none
_exptl_crystal_colour 'pale yellow'
_exptl_crystal_density_diffrn 1.333
_exptl_crystal_density_method 'not measured'
_exptl_crystal_description platelet
_exptl_crystal_size_max .43
_exptl_crystal_size_mid .17
_exptl_crystal_size_min .05
_refine_diff_density_max 0.715
_refine_diff_density_min -0.273
_refine_ls_extinction_method none
_refine_ls_goodness_of_fit_obs 2.505
_refine_ls_hydrogen_treatment noref
_refine_ls_matrix_type full
_refine_ls_number_parameters 703
_refine_ls_number_reflns 4575
_refine_ls_R_factor_all 0.211
_refine_ls_R_factor_obs 0.069
_refine_ls_shift/esd_max 0.02
_refine_ls_structure_factor_coef F
_refine_ls_weighting_details 'w = 4F~o~^2^/[\s^2^(F~o~^2^) + (0.04F~o~^2^)^2^]'
_refine_ls_weighting_scheme calc
_refine_ls_wR_factor_obs 0.093
_reflns_number_observed 4575
_reflns_number_total 10501
_reflns_observed_criterion I>3.0\s(I)
_cod_data_source_file ha1148.cif
_cod_data_source_block compound2
_cod_depositor_comments
;
 Updating space group information and adding the symmetry operation list.

 Antanas Vaitkus,
 2018-06-14

The following automatic conversions were performed:

'_refine_ls_weighting_scheme' value 'calc w =
4F~o~^2^/[\s^2^(F~o~^2^) + (0.04F~o~^2^)^2^]' was changed to 'calc'.
New tag '_refine_ls_weighting_details' was created. The value of the
new tag was set to 'w = 4F~o~^2^/[\s^2^(F~o~^2^) +
(0.04F~o~^2^)^2^]'.

Automatic conversion script
Id: cif_fix_values 3143 2015-03-26 13:38:13Z robertas 
;
_cod_original_cell_volume 264E1(2)
_cod_database_code 2004992

loop_
_space_group_symop_id
_space_group_symop_operation_xyz
1 x,y,z
2 -x,-y,-z

loop_
_atom_site_aniso_label
_atom_site_aniso_U_11
_atom_site_aniso_U_22
_atom_site_aniso_U_33
_atom_site_aniso_U_12
_atom_site_aniso_U_13
_atom_site_aniso_U_23
O1A 0.110(2) 0.226(4) 0.097(3) 0.087(2) -0.008(2) 0.003(3)
O2A 0.075(2) 0.114(2) 0.077(2) 0.034(2) 0.009(2) 0.018(2)
O3A 0.090(2) 0.090(2) 0.062(2) 0.029(2) 0.001(2) 0.016(2)
O4A 0.092(2) 0.095(2) 0.051(2) 0.0410(10) 0.0040(10) 0.0130(10)
O5A 0.101(2) 0.110(2) 0.070(2) 0.0570(10) 0.007(2) 0.021(2)
O6A 0.0620(10) 0.105(2) 0.054(2) 0.0310(10) 0.0140(10) 0.012(2)
O7A 0.124(3) 0.233(4) 0.067(2) 0.067(3) -0.010(2) 0.006(3)
O8A 0.078(2) 0.224(4) 0.102(3) 0.044(2) -0.002(2) 0.026(3)
N1A 0.063(2) 0.098(2) 0.056(2) 0.034(2) 0.015(2) 0.020(2)
N2A 0.085(3) 0.145(3) 0.067(3) 0.039(2) -0.005(2) 0.016(2)
C1A 0.135(5) 0.076(4) 0.160(6) -0.001(4) 0.031(5) 0.002(4)
C2A 0.081(3) 0.106(4) 0.128(4) 0.027(3) 0.032(3) 0.016(4)
C3A 0.082(3) 0.093(4) 0.084(3) 0.019(3) 0.005(3) 0.013(3)
C4A 0.077(3) 0.098(3) 0.076(3) 0.033(2) 0.012(2) 0.017(3)
C5A 0.076(3) 0.105(3) 0.074(3) 0.032(2) 0.011(2) 0.027(3)
C6A 0.079(3) 0.102(3) 0.066(3) 0.032(2) 0.004(2) 0.027(2)
C7A 0.081(3) 0.103(3) 0.068(3) 0.022(3) 0.005(3) 0.027(3)
C8A 0.100(3) 0.097(3) 0.068(3) 0.038(2) 0.003(3) 0.022(3)
C9A 0.119(4) 0.092(3) 0.070(3) 0.039(3) -0.006(3) 0.020(3)
C10A 0.070(3) 0.095(3) 0.054(2) 0.026(2) 0.013(2) 0.019(2)
C11A 0.096(3) 0.084(3) 0.059(3) 0.033(2) 0.011(2) 0.022(2)
C12A 0.088(3) 0.086(3) 0.061(3) 0.031(2) 0.015(2) 0.022(2)
C13A 0.060(2) 0.093(3) 0.057(2) 0.027(2) 0.018(2) 0.025(2)
C14A 0.065(2) 0.085(3) 0.068(3) 0.031(2) 0.017(2) 0.014(2)
C15A 0.069(2) 0.083(3) 0.069(3) 0.029(2) 0.018(2) 0.015(2)
C16A 0.066(2) 0.089(3) 0.062(3) 0.028(2) 0.016(2) 0.016(2)
C17A 0.077(3) 0.089(3) 0.056(2) 0.034(2) 0.009(2) 0.019(2)
C18A 0.070(2) 0.096(3) 0.067(3) 0.037(2) 0.015(2) 0.023(2)
C19A 0.074(2) 0.088(3) 0.058(2) 0.035(2) 0.019(2) 0.017(2)
C20A 0.067(2) 0.081(3) 0.051(2) 0.028(2) 0.011(2) 0.019(2)
C21A 0.063(2) 0.127(4) 0.060(3) 0.035(2) 0.015(2) 0.014(3)
C22A 0.070(3) 0.146(4) 0.058(3) 0.037(3) 0.022(2) 0.019(3)
C23A 0.065(2) 0.090(3) 0.063(2) 0.037(2) 0.019(2) 0.025(2)
C24A 0.065(2) 0.085(3) 0.056(2) 0.032(2) 0.014(2) 0.018(2)
C25A 0.078(3) 0.117(3) 0.059(2) 0.046(2) 0.021(2) 0.028(2)
C26A 0.089(3) 0.103(3) 0.054(2) 0.046(2) 0.016(2) 0.026(2)
C27A 0.069(3) 0.089(3) 0.063(3) 0.027(2) 0.005(2) 0.024(2)
C28A 0.058(2) 0.102(3) 0.063(3) 0.028(2) 0.011(2) 0.016(2)
C29A 0.070(2) 0.076(3) 0.054(2) 0.027(2) 0.017(2) 0.015(2)
O1B 0.092(2) 0.209(4) 0.116(3) 0.049(2) 0.033(2) -0.004(3)
O2B 0.085(2) 0.124(2) 0.085(2) 0.050(2) 0.005(2) 0.022(2)
O3B 0.081(2) 0.109(2) 0.064(2) 0.0430(10) 0.0140(10) 0.019(2)
O4B 0.085(2) 0.127(2) 0.059(2) 0.0610(10) 0.0120(10) 0.017(2)
O5B 0.113(2) 0.149(2) 0.070(2) 0.0820(10) 0.008(2) 0.024(2)
O6B 0.069(2) 0.089(2) 0.058(2) 0.0310(10) 0.0080(10) 0.0120(10)
O7B 0.146(3) 0.203(4) 0.056(2) 0.073(2) 0.021(2) 0.010(2)
O8B 0.119(2) 0.218(4) 0.092(2) 0.079(2) 0.040(2) 0.034(3)
N1B 0.068(2) 0.119(3) 0.061(2) 0.035(2) 0.011(2) 0.026(2)
N2B 0.116(3) 0.129(3) 0.066(2) 0.048(2) 0.027(2) 0.016(2)
C1B 0.141(4) 0.089(3) 0.144(4) 0.057(3) 0.068(3) 0.048(3)
C2B 0.077(3) 0.126(4) 0.106(4) 0.049(2) 0.018(3) 0.019(3)
C3B 0.092(3) 0.105(4) 0.085(3) 0.037(3) 0.031(3) 0.016(3)
C4B 0.083(3) 0.124(4) 0.086(4) 0.037(3) 0.003(3) 0.018(3)
C5B 0.091(3) 0.117(3) 0.076(3) 0.051(2) 0.002(3) 0.015(3)
C6B 0.084(3) 0.092(3) 0.074(3) 0.034(2) 0.012(3) 0.018(3)
C7B 0.083(3) 0.105(3) 0.062(3) 0.042(2) 0.007(2) 0.009(3)
C8B 0.089(3) 0.083(3) 0.062(3) 0.030(2) 0.016(2) 0.013(2)
C9B 0.074(3) 0.091(3) 0.064(3) 0.032(2) 0.013(2) 0.016(2)
C10B 0.075(3) 0.072(3) 0.062(2) 0.025(2) 0.017(2) 0.016(2)
C11B 0.075(2) 0.096(3) 0.059(3) 0.042(2) 0.014(2) 0.013(2)
C12B 0.073(2) 0.093(3) 0.064(3) 0.039(2) 0.017(2) 0.021(2)
C13B 0.072(2) 0.080(3) 0.057(2) 0.030(2) 0.019(2) 0.021(2)
C14B 0.072(2) 0.091(3) 0.070(3) 0.036(2) 0.022(2) 0.029(2)
C15B 0.064(2) 0.084(3) 0.067(3) 0.028(2) 0.015(2) 0.020(2)
C16B 0.073(2) 0.089(3) 0.071(3) 0.038(2) 0.019(2) 0.027(2)
C17B 0.077(2) 0.095(3) 0.057(2) 0.041(2) 0.013(2) 0.016(2)
C18B 0.066(2) 0.115(3) 0.065(3) 0.042(2) 0.005(2) 0.006(3)
C19B 0.069(3) 0.105(3) 0.062(3) 0.037(2) 0.008(2) 0.004(3)
C20B 0.067(2) 0.078(3) 0.051(2) 0.026(2) 0.009(2) 0.013(2)
C21B 0.061(2) 0.114(4) 0.073(3) 0.029(2) 0.010(2) 0.017(3)
C22B 0.068(3) 0.130(4) 0.069(3) 0.037(2) 0.014(2) 0.016(3)
C23B 0.063(2) 0.080(3) 0.070(3) 0.022(2) 0.016(2) 0.018(2)
C24B 0.066(3) 0.089(3) 0.063(3) 0.021(2) 0.009(2) 0.018(2)
C25B 0.079(3) 0.128(4) 0.056(3) 0.028(3) 0.007(2) 0.024(3)
C26B 0.090(3) 0.117(4) 0.064(3) 0.028(3) 0.007(3) 0.026(3)
C27B 0.095(3) 0.089(3) 0.054(2) 0.027(3) 0.018(2) 0.014(2)
C28B 0.078(3) 0.092(3) 0.063(3) 0.032(2) 0.016(2) 0.018(2)
C29B 0.071(3) 0.073(3) 0.050(2) 0.021(2) 0.004(2) 0.012(2)

loop_
_atom_site_label
_atom_site_fract_x
_atom_site_fract_y
_atom_site_fract_z
_atom_site_U_iso_or_equiv
_atom_site_thermal_displace_type
O1A .7788(4) .3012(3) 1.2781(3) .165(2) Uani
O2A .6087(3) .2405(3) 1.1712(2) .1000(10) Uani
O3A .5386(3) .0098(2) .7013(2) .0920(10) Uani
O4A .2285(3) -0.2336(2) .3255(2) .0890(10) Uani
O5A .1922(3) -.0928(2) .3401(2) .1030(10) Uani
O6A -0.1413(3) -0.4119(2) -.0426(2) .0830(10) Uani
O7A -0.4095(4) -0.5880(4) -0.4032(2) .164(2) Uani
O8A -0.5040(4) -0.5579(4) -0.3081(3) .155(2) Uani
N1A .0414(3) -0.4021(3) -.0792(2) .0800(10) Uani
N2A -0.4086(4) -0.5580(3) -0.3304(3) .114(2) Uani
C1A .6382(7) .3716(5) 1.3929(5) .145(4) Uani
C2A .5921(5) .3303(4) 1.3035(4) .119(3) Uani
C3A .6709(5) .2899(4) 1.2519(3) .100(2) Uani
C4A .6829(4) .2039(4) 1.1179(3) .094(2) Uani
C5A .5987(5) .1538(4) 1.0307(3) .095(2) Uani
C6A .6745(5) .1139(4) .9730(3) .092(2) Uani
C7A .5960(5) .0585(4) .8820(3) .095(2) Uani
C8A .6751(5) .0217(4) .8261(3) .099(2) Uani
C9A .5963(5) -.0475(4) .7374(3) .106(2) Uani
C10A .4631(4) -.0365(4) .6213(3) .082(2) Uani
C11A .4323(5) -0.1339(3) .5739(3) .089(2) Uani
C12A .3562(5) -0.1711(4) .4919(3) .087(2) Uani
C13A .3111(4) -0.1093(3) .4589(3) .077(2) Uani
C14A .3416(4) -.0114(3) .5079(3) .081(2) Uani
C15A .4177(4) .0250(3) .5891(3) .082(2) Uani
C16A .2366(4) -0.1413(3) .3710(3) .081(2) Uani
C17A .1661(4) -0.2698(3) .2401(3) .082(2) Uani
C18A .2371(4) -0.2857(3) .1847(3) .085(2) Uani
C19A .1781(4) -0.3242(3) .1001(3) .081(2) Uani
C20A .0482(4) -0.3459(3) .0715(3) .075(2) Uani
C21A -.0203(4) -0.3301(4) .1288(3) .094(2) Uani
C22A .0395(4) -0.2913(4) .2138(3) .103(2) Uani
C23A -.0121(4) -0.3867(3) -.0186(3) .079(2) Uani
C24A -.0588(4) -0.4418(3) -0.1508(3) .076(2) Uani
C25A -.0612(4) -0.4744(4) -0.2350(3) .093(2) Uani
C26A -0.1790(4) -0.5143(4) -0.2935(3) .089(2) Uani
C27A -0.2872(4) -0.5172(3) -0.2663(3) .082(2) Uani
C28A -0.2893(4) -0.4831(4) -0.1832(3) .084(2) Uani
C29A -0.1718(4) -0.4479(3) -0.1289(3) .075(2) Uani
O1B -0.4643(4) -0.4258(4) -01.0710(3) .160(2) Uani
O2B -0.5310(3) -0.3532(3) -0.9676(2) .1090(10) Uani
O3B -.0038(3) -0.1371(2) -0.4843(2) .0940(10) Uani
O4B .1047(3) .0831(2) -.0998(2) .0990(10) Uani
O5B .2591(3) .0218(3) -.0965(2) .1210(10) Uani
O6B .0609(3) .2683(2) .2662(2) .0810(10) Uani
O7B .0871(4) .4263(4) .6252(2) .152(2) Uani
O8B -.0740(4) .3985(3) .5275(2) .157(2) Uani
N1B .2633(3) .2798(3) .3055(2) .092(2) Uani
N2B .0333(4) .4021(3) .5528(2) .116(2) Uani
C1B -0.7120(5) -0.4897(4) -01.1851(4) .132(3) Uani
C2B -0.6777(5) -0.4410(4) -01.0977(4) .115(3) Uani
C3B -0.5494(5) -0.4080(4) -01.0474(3) .105(2) Uani
C4B -0.4044(5) -0.3195(4) -0.9144(3) .111(3) Uani
C5B -0.4019(5) -0.2705(4) -0.8275(3) .106(2) Uani
C6B -0.2710(5) -0.2473(4) -0.7687(3) .093(2) Uani
C7B -0.2582(4) -0.1957(4) -0.6773(3) .094(2) Uani
C8B -0.1341(4) -0.1876(3) -0.6217(3) .088(2) Uani
C9B -0.1199(4) -0.1366(4) -0.5307(3) .085(2) Uani
C10B .0314(4) -.0945(3) -0.3993(3) .078(2) Uani
C11B -.0387(4) -.0502(3) -0.3546(3) .085(2) Uani
C12B .0069(4) -.0090(3) -0.2682(3) .084(2) Uani
C13B .1187(4) -.0123(3) -0.2273(3) .077(2) Uani
C14B .1863(4) -.0588(3) -0.2742(3) .084(2) Uani
C15B .1419(4) -.0992(3) -0.3595(3) .080(2) Uani
C16B .1703(4) .0304(3) -0.1367(3) .085(2) Uani
C17B .1273(4) .1251(3) -.0131(3) .084(2) Uani
C18B .0230(4) .1335(4) .0135(3) .093(2) Uani
C19B .0332(4) .1758(4) .0965(3) .089(2) Uani
C20B .1495(4) .2092(3) .1539(3) .073(2) Uani
C21B .2542(4) .2017(4) .1266(3) .094(2) Uani
C22B .2455(4) .1606(4) .0434(3) .100(2) Uani
C23B .1640(4) .2526(3) .2431(3) .080(2) Uani
C24B .2253(4) .3158(4) .3767(3) .082(2) Uani
C25B .2910(5) .3516(4) .4613(3) .100(2) Uani
C26B .2248(5) .3802(4) .5175(3) .102(2) Uani
C27B .1012(5) .3725(4) .4889(3) .090(2) Uani
C28B .0331(4) .3369(4) .4056(3) .087(2) Uani
C29B .1011(4) .3082(3) .3523(3) .074(2) Uani
H1A1 .5815 .4003 1.4296 .14 Uiso
H1A2 .7293 .3737 1.4235 .14 Uiso
H11A .4667 -0.1812 .6000 .07 Uiso
H12A .3322 -0.2472 .4541 .07 Uiso
H14A .3060 .0362 .4827 .06 Uiso
H15A .4417 .1010 .6272 .06 Uiso
H18A .3376 -0.2684 .2068 .07 Uiso
H19A .2327 -0.3376 .0557 .06 Uiso
H21A -0.1211 -0.3478 .1075 .07 Uiso
H22A -0.0144 -0.2784 .2587 .09 Uiso
H25A .0250 -0.4688 -0.2542 .07 Uiso
H26A -0.1861 -0.5428 -0.3594 .07 Uiso
H28A -0.3744 -0.4844 -0.1637 .07 Uiso
H11B -0.1263 -0.0480 -0.3862 .07 Uiso
H12B -0.0456 .0262 -0.2323 .06 Uiso
H14B .2730 -0.0627 -0.2430 .06 Uiso
H15B .1939 -0.1348 -0.3955 .06 Uiso
H18B -0.0678 .1064 -0.0316 .07 Uiso
H19B -0.0487 .1829 .1168 .07 Uiso
H21B .3450 .2287 .1718 .07 Uiso
H22B .3280 .1561 .0225 .09 Uiso
H25B .3875 .3566 .4815 .09 Uiso
H26B .2696 .4084 .5837 .09 Uiso
H28B -0.0626 .3345 .3850 .07 Uiso
H2A1 .5009 .3281 1.2729 .10 Uiso
H4A1 .7151 .1510 1.1392 .07 Uiso
H4A2 .7657 .2659 1.1199 .07 Uiso
H5A1 .5668 .2069 1.0095 .07 Uiso
H5A2 .5156 .0921 1.0289 .07 Uiso
H6A1 .7084 .0631 .9965 .07 Uiso
H6A2 .7562 .1766 .9748 .07 Uiso
H7A1 .5603 .1086 .8584 .09 Uiso
H7A2 .5152 -0.0053 .8795 .09 Uiso
H8A1 .7228 -0.0183 .8556 .09 Uiso
H8A2 .7466 .0862 .8212 .09 Uiso
H9A1 .6577 -0.0714 .7005 .09 Uiso
H9A2 .5227 -0.1126 .7398 .09 Uiso
H1B1 -0.8090 -0.5135 -01.2210 .11 Uiso
H1B2 -0.6411 -0.5031 -01.2159 .11 Uiso
H2B1 -0.7496 -0.4281 -01.0677 .10 Uiso
H4B1 -0.3384 -0.2668 -0.9352 .10 Uiso
H4B2 -0.3753 -0.3830 -0.9179 .10 Uiso
H5B1 -0.4771 -0.3195 -0.8095 .09 Uiso
H5B2 -0.4178 -0.2012 -0.8222 .09 Uiso
H6B1 -0.1969 -0.1995 -0.7883 .07 Uiso
H6B2 -0.2566 -0.3173 -0.7748 .07 Uiso
H7B1 -0.3388 -0.2380 -0.6589 .07 Uiso
H7B2 -0.2586 -0.1210 -0.6687 .07 Uiso
H8B1 -0.0536 -0.1450 -0.6402 .07 Uiso
H8B2 -0.1337 -0.2622 -0.6305 .07 Uiso
H9B1 -0.1144 -0.0601 -0.5198 .07 Uiso
H9B2 -0.2011 -0.1765 -0.5114 .07 Uiso

loop_
_atom_type_symbol
_atom_type_scat_source
C 'International Tables Vol IV Table 2.2B'
H 'International Tables Vol IV Table 2.2B'
O 'International Tables Vol IV Table 2.2B'
N 'International Tables Vol IV Table 2.2B'

loop_
_geom_angle_atom_site_label_1
_geom_angle_atom_site_label_2
_geom_angle_atom_site_label_3
_geom_angle
_geom_angle_publ_flag
C3A O2A C4A 115.6(4) yes
C9A O3A C10A 116.7(4) yes
C16A O4A C17A 117.2(4) yes
C23A O6A C29A 104.1(3) yes
C23A N1A C24A 104.0(4) yes
C5A C6A C7A 113.2(4) no
O7A N2A O8A 122.7(4) yes
O7A N2A C27A 118.9(4) no
O8A N2A C27A 118.4(4) no
C6A C7A C8A 111.8(4) no
C1A C2A C3A 120.2(6) no
O1A C3A O2A 121.6(5) no
O1A C3A C2A 124.8(5) yes
O2A C3A C2A 113.6(4) yes
C7A C8A C9A 113.7(4) no
O2A C4A C5A 107.6(4) no
O3A C9A C8A 105.8(4) no
C4A C5A C6A 108.7(4) no
O3A C10A C11A 125.7(5) yes
O3A C10A C15A 113.4(4) yes
C11A C10A C15A 120.9(4) no
C10A C11A C12A 119.7(5) no
C11A C12A C13A 119.6(4) no
C12A C13A C14A 120.0(4) no
C12A C13A C16A 122.9(4) yes
C14A C13A C16A 117.0(5) yes
C13A C14A C15A 119.9(5) no
C10A C15A C14A 119.9(4) no
O4A C16A O5A 122.2(4) no
O4A C16A C13A 111.9(5) yes
O4A C17A C18A 117.4(4) yes
O4A C17A C22A 120.9(4) no
O5A C16A C13A 125.8(4) yes
O6A C23A N1A 115.4(3) yes
O6A C23A C20A 116.6(4) no
N1A C23A C20A 128.0(4) yes
N1A C24A C25A 130.9(4) no
N1A C24A C29A 109.8(4) yes
C18A C17A C22A 121.7(4) no
C17A C18A C19A 119.0(4) no
N2A C27A C26A 117.3(4) no
C18A C19A C20A 120.4(4) no
N2A C27A C28A 117.5(4) no
C19A C20A C21A 119.0(4) no
C19A C20A C23A 119.4(4) yes
C21A C20A C23A 121.6(4) yes
C20A C21A C22A 120.4(4) no
O6A C29A C28A 127.3(4) no
C17A C22A C21A 119.5(5) no
C25A C24A C29A 119.4(4) yes
C24A C25A C26A 117.5(4) yes
C25A C26A C27A 119.4(4) yes
C26A C27A C28A 125.2(4) yes
C27A C28A C29A 112.6(4) yes
O6A C29A C24A 106.8(3) yes
C24A C29A C28A 125.9(4) yes
C3B O2B C4B 115.8(4) yes
C9B O3B C10B 118.5(4) yes
C16B O4B C17B 123.9(4) yes
C23B O6B C29B 104.3(3) yes
C23B N1B C24B 104.8(4) yes
O7B N2B O8B 124.3(5) yes
O7B N2B C27B 118.1(5) no
O8B N2B C27B 117.6(4) no
C1B C2B C3B 121.8(5) no
O1B C3B O2B 120.7(4) no
O1B C3B C2B 125.7(5) yes
O2B C3B C2B 113.6(5) yes
O2B C4B C5B 109.7(5) no
C4B C5B C6B 109.6(5) no
C5B C6B C7B 113.8(5) no
C6B C7B C8B 110.9(5) no
O3B C10B C11B 123.6(4) yes
O3B C10B C15B 115.2(4) yes
C12B C13B C14B 119.3(4) no
C12B C13B C16B 122.7(5) yes
C14B C13B C16B 118.0(4) yes
C13B C14B C15B 120.0(4) no
C7B C8B C9B 111.6(4) no
C10B C15B C14B 120.2(5) no
O4B C16B O5B 121.7(4) no
O3B C9B C8B 106.9(4) no
O4B C16B C13B 112.1(4) yes
O4B C17B C18B 115.0(4) yes
O5B C16B C13B 126.3(5) yes
O4B C17B C22B 124.2(4) no
C18B C17B C22B 120.8(4) no
C17B C18B C19B 120.8(4) no
C11B C10B C15B 121.3(4) no
C18B C19B C20B 119.2(5) no
C10B C11B C12B 118.4(5) no
C19B C20B C21B 119.6(4) no
C11B C12B C13B 120.9(5) no
C20B C21B C22B 121.6(4) no
C17B C22B C21B 117.9(5) no
O6B C23B N1B 114.3(4) yes
O6B C23B C20B 117.0(4) no
N1B C23B C20B 128.7(5) yes
N1B C24B C25B 130.2(5) no
N1B C24B C29B 108.7(4) yes
C19B C20B C23B 121.0(4) yes
C21B C20B C23B 119.3(4) yes
C25B C24B C29B 121.1(5) yes
C24B C25B C26B 116.0(5) yes
C25B C26B C27B 120.2(4) yes
N2B C27B C26B 117.7(4) no
N2B C27B C28B 116.9(5) no
C26B C27B C28B 125.4(5) yes
C27B C28B C29B 112.6(5) yes
O6B C29B C24B 107.9(4) yes
O6B C29B C28B 127.3(4) no
C24B C29B C28B 124.7(4) yes

loop_
_geom_bond_atom_site_label_1
_geom_bond_atom_site_label_2
_geom_bond_distance
_geom_bond_publ_flag
O1A C3A 1.190(7) yes
O2A C3A 1.339(5) yes
C6A C7A 1.531(6) yes
O2A C4A 1.463(7) yes
O3A C9A 1.446(8) yes
O3A C10A 1.366(5) yes
C7A C8A 1.537(8) no
O4A C16A 1.369(6) yes
O4A C17A 1.402(5) yes
O5A C16A 1.198(7) yes
C8A C9A 1.535(6) no
O6A C23A 1.374(5) yes
O6A C29A 1.382(5) yes
O7A N2A 1.211(6) yes
O8A N2A 1.218(6) yes
N1A C23A 1.299(6) yes
C10A C11A 1.377(6) no
N1A C24A 1.389(5) yes
C10A C15A 1.389(8) no
N2A C27A 1.467(6) yes
C11A C12A 1.396(6) no
C1A C2A 1.435(9) yes
C12A C13A 1.399(8) no
C2A C3A 1.511(9) yes
C13A C14A 1.391(5) no
C4A C5A 1.495(6) no
C5A C6A 1.543(8) no
C17A C18A 1.370(7) no
C17A C22A 1.358(7) no
C13A C16A 1.482(6) yes
C14A C15A 1.385(6) yes
C18A C19A 1.380(6) no
C19A C20A 1.396(6) no
C20A C21A 1.374(7) no
C21A C22A 1.388(6) no
C20A C23A 1.464(6) yes
C24A C25A 1.393(6) yes
C24A C29A 1.391(7) yes
C25A C26A 1.393(6) yes
C26A C27A 1.389(7) yes
C27A C28A 1.391(7) yes
C28A C29A 1.364(6) yes
O1B C3B 1.191(8) yes
O2B C3B 1.343(6) yes
C6B C7B 1.517(7) yes
O2B C4B 1.442(6) yes
O3B C9B 1.444(6) yes
O3B C10B 1.365(5) yes
O4B C16B 1.361(6) yes
O4B C17B 1.400(5) yes
O5B C16B 1.200(6) yes
C8B C9B 1.505(6) no
O6B C23B 1.374(6) yes
O6B C29B 1.378(5) yes
O7B N2B 1.200(5) yes
O8B N2B 1.218(7) yes
N1B C23B 1.306(5) yes
C10B C11B 1.392(7) no
N1B C24B 1.395(6) yes
C10B C15B 1.375(7) no
N2B C27B 1.497(7) yes
C11B C12B 1.388(6) no
C1B C2B 1.413(8) yes
C12B C13B 1.384(7) no
C2B C3B 1.441(7) yes
C13B C14B 1.406(7) no
C4B C5B 1.470(8) no
C5B C6B 1.551(7) no
C17B C18B 1.378(7) no
C17B C22B 1.387(6) no
C18B C19B 1.368(7) no
C19B C20B 1.382(6) no
C7B C8B 1.534(7) no
C20B C21B 1.384(7) no
C13B C16B 1.459(6) yes
C14B C15B 1.369(6) yes
C20B C23B 1.458(6) yes
C21B C22B 1.373(7) no
C24B C25B 1.399(6) yes
C24B C29B 1.381(7) yes
C25B C26B 1.382(8) yes
C26B C27B 1.382(8) yes
C27B C28B 1.388(6) yes
C28B C29B 1.365(7) yes

loop_
_geom_torsion_atom_site_label_1
_geom_torsion_atom_site_label_2
_geom_torsion_atom_site_label_3
_geom_torsion_atom_site_label_4
_geom_torsion
_geom_torsion_publ_flag
C4A O2A C3A O1A -1.4(8) no
C4A O2A C3A C2A 177.2(5) no
C3A O2A C4A C5A -178.5(4) no
C10A O3A C9A C8A 179.8(4) no
C9A O3A C10A C11A 3.5(7) no
C9A O3A C10A C15A -176.1(4) no
C17A O4A C16A O5A 0.3(7) no
C17A O4A C16A C13A -176.6(4) yes
C16A O4A C17A C18A 115.2(5) yes
C16A O4A C17A C22A -67.0(6) no
C29A O6A C23A N1A 0.4(5) no
C29A O6A C23A C20A -179.8(4) no
C23A O6A C29A C24A -0.1(5) no
C23A O6A C29A C28A 179.7(5) no
C24A N1A C23A O6A -0.5(5) no
C24A N1A C23A C20A 179.7(5) no
C23A N1A C24A C25A -179.1(5) no
C23A N1A C24A C29A 0.5(5) no
O7A N2A C27A C26A 0.9(8) no
O7A N2A C27A C28A 179.9(5) no
O8A N2A C27A C26A -177.4(5) yes
O8A N2A C27A C28A 1.6(8) no
C1A C2A C3A O1A -11.1(9) no
C1A C2A C3A O2A 170.3(5) no
O2A C4A C5A C6A -179.7(4) no
C4A C5A C6A C7A 178.5(4) no
C5A C6A C7A C8A 178.9(4) no
C6A C7A C8A C9A 171.2(4) no
C7A C8A C9A O3A 60.7(6) yes
O3A C10A C11A C12A -178.5(5) no
C15A C10A C11A C12A 1.1(8) no
O3A C10A C15A C14A 178.9(4) no
C11A C10A C15A C14A -0.7(7) no
C10A C11A C12A C13A -0.5(7) no
C11A C12A C13A C14A -0.3(7) no
C11A C12A C13A C16A 176.1(5) no
C12A C13A C14A C15A 0.7(7) no
C16A C13A C14A C15A -176.0(4) no
C12A C13A C16A O4A -5.7(7) no
C12A C13A C16A O5A 177.4(5) no
C14A C13A C16A O4A 170.8(4) yes
C14A C13A C16A O5A -6.0(7) no
C13A C14A C15A C10A -0.1(7) no
O4A C17A C18A C19A 178.1(4) no
C22A C17A C18A C19A 0.2(8) no
O4A C17A C22A C21A -178.0(5) no
C18A C17A C22A C21A -0.3(9) no
C17A C18A C19A C20A 0.4(8) no
C18A C19A C20A C21A -1.2(7) no
C18A C19A C20A C23A -180.0(6) no
C19A C20A C21A C22A 1.2(8) no
C23A C20A C21A C22A 179.9(5) no
C19A C20A C23A O6A 176.3(4) yes
C19A C20A C23A N1A -3.9(8) no
C21A C20A C23A O6A -2.4(7) no
C21A C20A C23A N1A 177.3(5) no
C20A C21A C22A C17A -0.5(9) no
N1A C24A C25A C26A 177.0(5) no
C29A C24A C25A C26A -1.7(7) no
N1A C24A C29A O6A -0.3(5) no
N1A C24A C29A C28A 179.9(5) no
C25A C24A C29A O6A 179.4(4) no
C25A C24A C29A C28A -0.4(8) no
C24A C25A C26A C27A 2.0(8) no
C25A C26A C27A N2A 178.6(5) no
C25A C26A C27A C28A -0.3(8) no
N2A C27A C28A C29A 179.4(5) no
C26A C27A C28A C29A -1.7(8) no
C27A C28A C29A O6A -177.7(5) no
C27A C28A C29A C24A 2.1(8) no
C4B O2B C3B O1B -0.4(8) no
C4B O2B C3B C2B 179.2(5) no
C3B O2B C4B C5B -173.7(5) no
C10B O3B C9B C8B 179.8(4) no
C9B O3B C10B C11B -0.1(7) no
C9B O3B C10B C15B 179.1(4) no
C17B O4B C16B O5B -5.0(7) no
C17B O4B C16B C13B 174.6(4) yes
C16B O4B C17B C18B -150.8(5) yes
C16B O4B C17B C22B 32.2(7) no
C29B O6B C23B N1B -0.8(5) no
C29B O6B C23B C20B 179.5(4) no
C23B O6B C29B C24B 0.7(5) no
C23B O6B C29B C28B -179.9(5) no
C24B N1B C23B O6B 0.6(6) no
C24B N1B C23B C20B -179.8(5) no
C23B N1B C24B C25B 177.5(6) no
C23B N1B C24B C29B -0.1(6) no
O7B N2B C27B C26B -3.5(8) no
O7B N2B C27B C28B 174.7(5) no
O8B N2B C27B C26B 177.5(5) yes
O8B N2B C27B C28B -4.2(7) no
C1B C2B C3B O1B -7.70(10) no
C1B C2B C3B O2B 172.6(5) no
O2B C4B C5B C6B 172.2(4) no
C4B C5B C6B C7B 179.5(5) no
C5B C6B C7B C8B 172.4(4) no
C6B C7B C8B C9B -179.9(4) no
C7B C8B C9B O3B 177.4(4) yes
O3B C10B C11B C12B -179.8(4) no
C15B C10B C11B C12B 1.1(8) no
O3B C10B C15B C14B 180.0(4) no
C11B C10B C15B C14B -0.8(8) no
C10B C11B C12B C13B -0.5(8) no
C11B C12B C13B C14B -0.5(7) no
C11B C12B C13B C16B 179.7(5) no
C12B C13B C14B C15B 0.8(7) no
C16B C13B C14B C15B -179.4(5) no
C12B C13B C16B O4B -7.5(7) no
C12B C13B C16B O5B 172.0(5) no
C14B C13B C16B O4B 172.7(4) yes
C14B C13B C16B O5B -7.8(9) no
C13B C14B C15B C10B -0.1(8) no
O4B C17B C18B C19B -178.2(5) no
C22B C17B C18B C19B -1.0(8) no
O4B C17B C22B C21B 178.7(5) no
C18B C17B C22B C21B 1.8(8) no
C17B C18B C19B C20B -0.7(8) no
C18B C19B C20B C21B 1.5(8) no
C18B C19B C20B C23B -178.6(5) no
C19B C20B C21B C22B -0.7(8) no
C23B C20B C21B C22B 179.4(5) no
C19B C20B C23B O6B -6.8(7) no
C19B C20B C23B N1B 173.6(5) no
C21B C20B C23B O6B 173.1(5) yes
C21B C20B C23B N1B -6.5(8) no
C20B C21B C22B C17B -1.0(9) no
N1B C24B C25B C26B -178.6(5) no
C29B C24B C25B C26B -1.3(8) no
N1B C24B C29B O6B -0.4(6) no
N1B C24B C29B C28B -179.8(5) no
C25B C24B C29B O6B -178.2(5) no
C25B C24B C29B C28B 2.4(8) no
C24B C25B C26B C27B 0.0(9) no
C25B C26B C27B N2B 178.5(5) no
C25B C26B C27B C28B 0.4(9) no
N2B C27B C28B C29B -177.6(4) no
C26B C27B C28B C29B 0.5(8) no
C27B C28B C29B O6B 178.8(5) no
C27B C28B C29B C24B -1.9(8) no
